data_4345194
loop_
_publ_author_name
'Schmidt, Sebastian F. M.'
'Koo, Changhyun'
'Mereacre, Valeriu'
'Park, Jaena'
'Heermann, Dieter W.'
'Kataev, Vladislav'
'Anson, Christopher E.'
'Prodius, Denis'
'Novitchi, Ghenadie'
'Klingeler, R\"udiger'
'Powell, Annie K.'

_publ_section_title
;
 A Three-Pronged Attack To Investigate the Electronic Structure of a
 Family of Ferromagnetic Fe4Ln2 Cyclic Coordination Clusters: A Combined
 Magnetic Susceptibility, High-Field/High-Frequency Electron Paramagnetic
 Resonance, and (57)Fe M\"ossbauer Study.
;
_journal_issue 9
_journal_name_full 'Inorganic chemistry'
_journal_page_first 4796
_journal_page_last 4806
_journal_paper_doi 10.1021/acs.inorgchem.6b02682
_journal_volume 56
_journal_year 2017
_chemical_formula_moiety 'C39 H79 Fe4 N25 O18 Y2, 4(C2 H6 O)'
_chemical_formula_sum 'C47 H103 Fe4 N25 O22 Y2'
_chemical_formula_weight 1771.76
_space_group_crystal_system monoclinic
_space_group_IT_number 14
_space_group_name_Hall '-P 2yn'
_space_group_name_H-M_alt 'P 1 21/n 1'
_symmetry_space_group_name_Hall '-P 2yn'
_symmetry_space_group_name_H-M 'P 1 21/n 1'
_atom_sites_solution_hydrogens mixed
_atom_sites_solution_primary direct
_atom_sites_solution_secondary difmap
_audit_creation_method SHELXL-2014/7
_cell_angle_alpha 90
_cell_angle_beta 100.993(8)
_cell_angle_gamma 90
_cell_formula_units_Z 2
_cell_length_a 10.2598(10)
_cell_length_b 17.091(3)
_cell_length_c 22.703(2)
_cell_measurement_reflns_used 13215
_cell_measurement_temperature 150(2)
_cell_measurement_theta_max 24.58
_cell_measurement_theta_min 1.49
_cell_volume 3907.9(9)
_computing_cell_refinement 'X-Area 1.38 (Stoe & Cie GmbH, 2006)'
_computing_data_collection 'WinXpose 1.6.8 (Stoe & Cie GmbH, 2004)'
_computing_data_reduction 'X-Area 1.38 (Stoe & Cie GmbH, 2006)'
_computing_molecular_graphics 'Diamond 2.1 (Crystal Impact, 1998)'
_computing_publication_material 'SHELXL-2014 (Sheldrick, 2014)'
_computing_structure_refinement 'SHELXL-2014 (Sheldrick, 2014)'
_computing_structure_solution 'SHELXT (Sheldrick, 2014)'
_diffrn_ambient_temperature 150(2)
_diffrn_detector_area_resol_mean 6.667
_diffrn_measured_fraction_theta_full 1.000
_diffrn_measured_fraction_theta_max 1.000
_diffrn_measurement_device_type 'Stoe IPDS II'
_diffrn_measurement_method 'area detector, \w-scans'
_diffrn_radiation_type MoK\a
_diffrn_radiation_wavelength 0.71073
_diffrn_reflns_av_R_equivalents 0.0988
_diffrn_reflns_av_unetI/netI 0.0739
_diffrn_reflns_Laue_measured_fraction_full 1.000
_diffrn_reflns_Laue_measured_fraction_max 1.000
_diffrn_reflns_limit_h_max 10
_diffrn_reflns_limit_h_min -11
_diffrn_reflns_limit_k_max 18
_diffrn_reflns_limit_k_min -18
_diffrn_reflns_limit_l_max 24
_diffrn_reflns_limit_l_min -23
_diffrn_reflns_number 30520
_diffrn_reflns_point_group_measured_fraction_full 1.000
_diffrn_reflns_point_group_measured_fraction_max 1.000
_diffrn_reflns_theta_full 22.462
_diffrn_reflns_theta_max 22.462
_diffrn_reflns_theta_min 1.828
_diffrn_source 'fine-focus sealed tube'
_exptl_absorpt_coefficient_mu 2.271
_exptl_absorpt_correction_T_max 0.755
_exptl_absorpt_correction_T_min 0.648
_exptl_absorpt_correction_type multi-scan
_exptl_absorpt_process_details
;
XPREP in SHELXTL 6.14 (BrukerAXS Inc., 2003)
;
_exptl_crystal_colour orange
_exptl_crystal_density_diffrn 1.506
_exptl_crystal_description block
_exptl_crystal_F_000 1836
_exptl_crystal_size_max 0.180
_exptl_crystal_size_mid 0.160
_exptl_crystal_size_min 0.130
_refine_diff_density_max 1.017
_refine_diff_density_min -0.685
_refine_diff_density_rms 0.109
_refine_ls_extinction_method none
_refine_ls_goodness_of_fit_ref 1.001
_refine_ls_hydrogen_treatment mixed
_refine_ls_matrix_type full
_refine_ls_number_parameters 418
_refine_ls_number_reflns 5084
_refine_ls_number_restraints 61
_refine_ls_restrained_S_all 1.002
_refine_ls_R_factor_all 0.1004
_refine_ls_R_factor_gt 0.0700
_refine_ls_shift/su_max 0.001
_refine_ls_shift/su_mean 0.000
_refine_ls_structure_factor_coef Fsqd
_refine_ls_weighting_details 'w=1/[\s^2^(Fo^2^)+(0.1087P)^2^] where P=(Fo^2^+2Fc^2^)/3'
_refine_ls_weighting_scheme calc
_refine_ls_wR_factor_gt 0.1632
_refine_ls_wR_factor_ref 0.1761
_reflns_Friedel_coverage 0.000
_reflns_number_gt 3343
_reflns_number_total 5084
_reflns_threshold_expression 'I > 2\s(I)'
_cod_data_source_file ic6b02682_si_003.cif
_cod_data_source_block fe4y2
_cod_depositor_comments 'Adding full bibliography for 4345193--4345196.cif.'
_cod_database_code 4345194
_shelx_shelxl_version_number 2014/7
_shelx_space_group_comment
;
The symmetry employed for this shelxl refinement is uniquely defined
by the following loop, which should always be used as a source of
symmetry information in preference to the above space-group names.
They are only intended as comments.
;
_shelx_estimated_absorpt_t_min 0.685
_shelx_estimated_absorpt_t_max 0.757

loop_
_space_group_symop_operation_xyz
'x, y, z'
'-x+1/2, y+1/2, -z+1/2'
'-x, -y, -z'
'x-1/2, -y-1/2, z-1/2'

loop_
_atom_site_label
_atom_site_type_symbol
_atom_site_fract_x
_atom_site_fract_y
_atom_site_fract_z
_atom_site_U_iso_or_equiv
_atom_site_adp_type
_atom_site_occupancy
_atom_site_site_symmetry_order
_atom_site_calc_flag
_atom_site_refinement_flags_posn
_atom_site_refinement_flags_adp
_atom_site_refinement_flags_occupancy
_atom_site_disorder_assembly
_atom_site_disorder_group
Y1 Y 0.42704(7) 0.39443(5) 0.62654(3) 0.0508(3) Uani 1 1 d . . . . .
Fe1 Fe 0.44347(11) 0.31799(8) 0.48996(5) 0.0561(4) Uani 1 1 d . . . . .
Fe2 Fe 0.51344(11) 0.41286(8) 0.37489(4) 0.0539(4) Uani 1 1 d . . . . .
N1 N 0.1694(6) 0.3977(5) 0.6152(3) 0.061(2) Uani 1 1 d . . . . .
C1 C 0.1166(8) 0.4211(7) 0.5519(4) 0.071(3) Uani 1 1 d . . . . .
H1A H 0.1305 0.4780 0.5475 0.085 Uiso 1 1 calc R U . . .
H1B H 0.0199 0.4110 0.5424 0.085 Uiso 1 1 calc R U . . .
C2 C 0.1823(8) 0.3777(7) 0.5080(4) 0.074(3) Uani 1 1 d . . . . .
H2A H 0.1527 0.3224 0.5055 0.088 Uiso 1 1 calc R U . . .
H2B H 0.1572 0.4014 0.4677 0.088 Uiso 1 1 calc R U . . .
O1 O 0.3233(5) 0.3811(4) 0.5276(2) 0.0585(16) Uani 1 1 d . . . . .
C3 C 0.1450(9) 0.4605(6) 0.6576(4) 0.066(3) Uani 1 1 d . . . . .
H3A H 0.1762 0.4426 0.6994 0.079 Uiso 1 1 calc R U . . .
H3B H 0.0485 0.4708 0.6521 0.079 Uiso 1 1 calc R U . . .
C4 C 0.2161(9) 0.5345(6) 0.6472(5) 0.073(3) Uani 1 1 d . . . . .
H4A H 0.1641 0.5630 0.6126 0.088 Uiso 1 1 calc R U . . .
H4B H 0.2243 0.5686 0.6830 0.088 Uiso 1 1 calc R U . . .
O2 O 0.3445(5) 0.5171(4) 0.6358(2) 0.0578(15) Uani 1 1 d . . . . .
C5 C 0.1169(8) 0.3220(6) 0.6302(4) 0.069(3) Uani 1 1 d . . . . .
H5A H 0.0929 0.2903 0.5932 0.083 Uiso 1 1 calc R U . . .
H5B H 0.0353 0.3307 0.6465 0.083 Uiso 1 1 calc R U . . .
C6 C 0.2160(9) 0.2780(6) 0.6752(4) 0.073(3) Uani 1 1 d . . . . .
H6A H 0.2301 0.3052 0.7144 0.088 Uiso 1 1 calc R U . . .
H6B H 0.1827 0.2247 0.6807 0.088 Uiso 1 1 calc R U . . .
O3 O 0.3419(5) 0.2737(4) 0.6530(2) 0.0632(16) Uani 1 1 d D . . . .
H3 H 0.346(9) 0.250(5) 0.617(3) 0.076 Uiso 1 1 d D U . . .
N2 N 0.6557(6) 0.3476(5) 0.6861(3) 0.057(2) Uani 1 1 d . . . . .
C7 C 0.6674(9) 0.2662(6) 0.6665(3) 0.063(2) Uani 1 1 d . . . . .
H7A H 0.6024 0.2331 0.6821 0.075 Uiso 1 1 calc R U . . .
H7B H 0.7574 0.2463 0.6832 0.075 Uiso 1 1 calc R U . . .
C8 C 0.6424(8) 0.2603(6) 0.5987(4) 0.063(2) Uani 1 1 d . . . . .
H8A H 0.7228 0.2767 0.5838 0.075 Uiso 1 1 calc R U . . .
H8B H 0.6224 0.2054 0.5863 0.075 Uiso 1 1 calc R U . . .
O4 O 0.5330(5) 0.3094(4) 0.5735(2) 0.0563(15) Uani 1 1 d . . . . .
C9 C 0.7575(8) 0.3985(6) 0.6672(3) 0.062(3) Uani 1 1 d . . . . .
H9A H 0.8424 0.3926 0.6960 0.074 Uiso 1 1 calc R U . . .
H9B H 0.7721 0.3812 0.6273 0.074 Uiso 1 1 calc R U . . .
C10 C 0.7183(7) 0.4819(6) 0.6639(4) 0.064(3) Uani 1 1 d . . . . .
H10A H 0.7259 0.5034 0.7049 0.077 Uiso 1 1 calc R U . . .
H10B H 0.7781 0.5120 0.6429 0.077 Uiso 1 1 calc R U . . .
O5 O 0.5843(5) 0.4887(4) 0.6321(2) 0.0565(15) Uani 1 1 d . . . . .
C11 C 0.6626(8) 0.3539(6) 0.7520(3) 0.064(3) Uani 1 1 d . . . . .
H11A H 0.6963 0.4062 0.7660 0.077 Uiso 1 1 calc R U . . .
H11B H 0.7250 0.3141 0.7729 0.077 Uiso 1 1 calc R U . . .
C12 C 0.5261(9) 0.3413(7) 0.7670(4) 0.071(3) Uani 1 1 d . . . . .
H12A H 0.4962 0.2870 0.7570 0.085 Uiso 1 1 calc R U . . .
H12B H 0.5299 0.3496 0.8104 0.085 Uiso 1 1 calc R U . . .
O6 O 0.4336(6) 0.3962(4) 0.7327(2) 0.0611(16) Uani 1 1 d D . . . .
H6 H 0.440(9) 0.445(3) 0.749(4) 0.073 Uiso 1 1 d D U . . .
N11 N 0.5522(6) 0.4169(4) 0.4706(3) 0.0477(17) Uani 1 1 d . . . . .
N12 N 0.6648(7) 0.4251(5) 0.4978(3) 0.062(2) Uani 1 1 d . . . . .
N13 N 0.7731(7) 0.4347(6) 0.5245(3) 0.091(3) Uani 1 1 d . . . . .
N21 N 0.3616(7) 0.3473(5) 0.4007(3) 0.062(2) Uani 1 1 d . . . . .
N22 N 0.2572(8) 0.3250(5) 0.3687(3) 0.070(2) Uani 1 1 d . . . . .
N23 N 0.1561(10) 0.3104(6) 0.3390(4) 0.101(3) Uani 1 1 d . . . . .
O7 O 0.5905(6) 0.2537(4) 0.4633(2) 0.0632(16) Uani 1 1 d D . . . .
O8 O 0.6433(6) 0.3225(4) 0.3858(2) 0.0613(16) Uani 1 1 d D . . . .
C13 C 0.6589(9) 0.2663(6) 0.4232(4) 0.067(3) Uani 1 1 d D . . . .
C14 C 0.7752(10) 0.2100(6) 0.4191(4) 0.075(3) Uiso 1 1 d D . . . .
C15A C 0.8376(19) 0.1804(11) 0.4821(7) 0.102(6) Uiso 0.66 1 d D . P A 1
H15A H 0.8694 0.2251 0.5079 0.153 Uiso 0.66 1 calc R U P A 1
H15B H 0.7709 0.1516 0.4991 0.153 Uiso 0.66 1 calc R U P A 1
H15C H 0.9123 0.1457 0.4794 0.153 Uiso 0.66 1 calc R U P A 1
C16A C 0.8880(16) 0.2540(10) 0.3955(8) 0.096(5) Uiso 0.66 1 d D . P A 1
H16A H 0.9252 0.2946 0.4243 0.143 Uiso 0.66 1 calc R U P A 1
H16B H 0.9579 0.2168 0.3907 0.143 Uiso 0.66 1 calc R U P A 1
H16C H 0.8518 0.2781 0.3567 0.143 Uiso 0.66 1 calc R U P A 1
C17A C 0.7200(19) 0.1470(10) 0.3727(8) 0.103(6) Uiso 0.66 1 d D . P A 1
H17A H 0.6828 0.1721 0.3344 0.154 Uiso 0.66 1 calc R U P A 1
H17B H 0.7917 0.1115 0.3673 0.154 Uiso 0.66 1 calc R U P A 1
H17C H 0.6503 0.1174 0.3869 0.154 Uiso 0.66 1 calc R U P A 1
C15B C 0.906(3) 0.247(3) 0.452(2) 0.137(16) Uiso 0.34 1 d D . P A 2
H15D H 0.9019 0.2545 0.4944 0.206 Uiso 0.34 1 calc R U P A 2
H15E H 0.9803 0.2119 0.4489 0.206 Uiso 0.34 1 calc R U P A 2
H15F H 0.9195 0.2974 0.4338 0.206 Uiso 0.34 1 calc R U P A 2
C16B C 0.766(4) 0.194(2) 0.3514(8) 0.093(10) Uiso 0.34 1 d D . P A 2
H16D H 0.6793 0.1707 0.3348 0.140 Uiso 0.34 1 calc R U P A 2
H16E H 0.7758 0.2433 0.3307 0.140 Uiso 0.34 1 calc R U P A 2
H16F H 0.8366 0.1578 0.3458 0.140 Uiso 0.34 1 calc R U P A 2
C17B C 0.758(3) 0.1362(14) 0.4577(12) 0.077(8) Uiso 0.34 1 d D . P A 2
H17D H 0.6763 0.1088 0.4399 0.116 Uiso 0.34 1 calc R U P A 2
H17E H 0.8342 0.1012 0.4588 0.116 Uiso 0.34 1 calc R U P A 2
H17F H 0.7533 0.1525 0.4986 0.116 Uiso 0.34 1 calc R U P A 2
O9A O 0.3234(19) 0.2323(9) 0.4866(7) 0.074(5) Uiso 0.5 1 d D U P B 1
O10A O 0.3235(11) 0.1592(6) 0.5769(4) 0.055(3) Uiso 0.5 1 d D . P B 1
C18A C 0.3232(19) 0.1692(9) 0.5182(7) 0.072(5) Uiso 0.5 1 d D . P B 1
C19A C 0.306(2) 0.0903(11) 0.4832(9) 0.120(9) Uiso 0.5 1 d D . P B 1
C20A C 0.188(2) 0.0493(15) 0.5040(11) 0.116(9) Uiso 0.5 1 d D . P B 1
H20A H 0.2050 0.0462 0.5479 0.174 Uiso 0.5 1 calc R U P B 1
H20B H 0.1063 0.0794 0.4901 0.174 Uiso 0.5 1 calc R U P B 1
H20C H 0.1770 -0.0035 0.4871 0.174 Uiso 0.5 1 calc R U P B 1
C21A C 0.426(3) 0.0350(18) 0.5061(16) 0.176(15) Uiso 0.5 1 d D . P B 1
H21A H 0.5059 0.0565 0.4949 0.263 Uiso 0.5 1 calc R U P B 1
H21B H 0.4388 0.0305 0.5499 0.263 Uiso 0.5 1 calc R U P B 1
H21C H 0.4074 -0.0169 0.4880 0.263 Uiso 0.5 1 calc R U P B 1
C22A C 0.302(4) 0.102(2) 0.4151(10) 0.140(14) Uiso 0.5 1 d D . P B 1
H22A H 0.3830 0.1289 0.4093 0.210 Uiso 0.5 1 calc R U P B 1
H22B H 0.2952 0.0513 0.3950 0.210 Uiso 0.5 1 calc R U P B 1
H22C H 0.2245 0.1343 0.3981 0.210 Uiso 0.5 1 calc R U P B 1
N31B N 0.343(2) 0.2128(11) 0.4829(8) 0.058(5) Uiso 0.5 1 d D U P B 2
N32B N 0.325(2) 0.1732(13) 0.4382(10) 0.108(7) Uiso 0.5 1 d D . P B 2
N33B N 0.322(3) 0.1312(18) 0.3976(13) 0.149(11) Uiso 0.5 1 d D . P B 2
N41 N 0.4547(8) 0.3785(6) 0.2883(3) 0.074(2) Uani 1 1 d D . . . .
N42 N 0.4716(7) 0.3118(7) 0.2729(3) 0.071(3) Uani 1 1 d D . . . .
N43 N 0.4847(9) 0.2493(7) 0.2573(4) 0.099(4) Uani 1 1 d D . . . .
O31 O 0.3402(19) 0.0601(11) 0.6651(9) 0.262(8) Uiso 1 1 d D . . . .
H31 H 0.3447 0.0873 0.6348 0.393 Uiso 1 1 calc R U . . .
C31 C 0.459(2) 0.0753(14) 0.7126(10) 0.193(9) Uiso 1 1 d D . . . .
H31A H 0.4577 0.0431 0.7488 0.232 Uiso 1 1 calc R U . . .
H31B H 0.4657 0.1312 0.7241 0.232 Uiso 1 1 calc R U . . .
C32 C 0.569(3) 0.0513(19) 0.6818(14) 0.294(16) Uiso 1 1 d D . . . .
H32A H 0.6542 0.0587 0.7090 0.441 Uiso 1 1 calc R U . . .
H32B H 0.5581 -0.0039 0.6702 0.441 Uiso 1 1 calc R U . . .
H32C H 0.5660 0.0835 0.6458 0.441 Uiso 1 1 calc R U . . .
O32 O 0.4426(12) 0.5187(7) 0.7967(5) 0.153(4) Uiso 1 1 d D . . . .
H32 H 0.4330 0.5558 0.7720 0.229 Uiso 1 1 calc R U . C 1
C33A C 0.436(5) 0.549(3) 0.8563(17) 0.28(3) Uiso 0.5 1 d D . P D 1
H33A H 0.4443 0.5053 0.8856 0.340 Uiso 0.5 1 calc R U P D 1
H33B H 0.3497 0.5753 0.8556 0.340 Uiso 0.5 1 calc R U P D 1
C33B C 0.549(3) 0.5247(15) 0.8503(12) 0.124(9) Uiso 0.5 1 d D . P D 2
H33C H 0.5348 0.4865 0.8812 0.148 Uiso 0.5 1 calc R U P D 2
H33D H 0.6368 0.5139 0.8396 0.148 Uiso 0.5 1 calc R U P D 2
C34 C 0.545(2) 0.6041(13) 0.8728(9) 0.204(10) Uiso 1 1 d D . . . .
H34A H 0.5437 0.6255 0.9127 0.306 Uiso 0.5 1 calc R U P D 1
H34B H 0.6297 0.5771 0.8734 0.306 Uiso 0.5 1 calc R U P D 1
H34C H 0.5355 0.6467 0.8434 0.306 Uiso 0.5 1 calc R U P D 1
H34D H 0.6147 0.6107 0.9086 0.306 Uiso 0.5 1 calc R U P D 2
H34E H 0.5598 0.6412 0.8418 0.306 Uiso 0.5 1 calc R U P D 2
H34F H 0.4582 0.6139 0.8832 0.306 Uiso 0.5 1 calc R U P D 2

loop_
_atom_site_aniso_label
_atom_site_aniso_U_11
_atom_site_aniso_U_22
_atom_site_aniso_U_33
_atom_site_aniso_U_23
_atom_site_aniso_U_13
_atom_site_aniso_U_12
Y1 0.0280(4) 0.0932(7) 0.0316(4) 0.0054(4) 0.0065(3) 0.0041(4)
Fe1 0.0400(7) 0.0924(10) 0.0353(6) 0.0006(6) 0.0061(5) -0.0039(6)
Fe2 0.0435(7) 0.0882(10) 0.0298(5) -0.0003(5) 0.0069(5) -0.0012(6)
N1 0.031(4) 0.103(6) 0.051(4) 0.012(4) 0.012(3) 0.006(4)
C1 0.028(4) 0.125(9) 0.057(5) 0.011(5) 0.003(4) 0.003(5)
C2 0.023(4) 0.145(10) 0.050(5) 0.001(5) 0.000(4) -0.002(5)
O1 0.022(3) 0.108(5) 0.043(3) 0.004(3) 0.001(2) 0.003(3)
C3 0.045(5) 0.104(8) 0.056(5) 0.006(5) 0.024(4) 0.013(5)
C4 0.057(6) 0.091(8) 0.077(6) 0.022(5) 0.025(5) 0.011(5)
O2 0.031(3) 0.099(5) 0.046(3) 0.005(3) 0.015(2) 0.002(3)
C5 0.035(5) 0.106(8) 0.069(6) 0.011(5) 0.020(4) -0.001(5)
C6 0.049(6) 0.101(8) 0.074(6) 0.011(5) 0.024(5) -0.006(5)
O3 0.041(3) 0.099(5) 0.052(3) 0.005(3) 0.015(3) 0.004(3)
N2 0.032(4) 0.102(6) 0.037(3) 0.016(4) 0.004(3) 0.003(4)
C7 0.050(5) 0.095(8) 0.041(4) 0.005(5) 0.003(4) 0.010(5)
C8 0.044(5) 0.096(7) 0.050(5) 0.004(5) 0.011(4) 0.011(5)
O4 0.038(3) 0.094(5) 0.036(3) 0.005(3) 0.005(2) 0.011(3)
C9 0.032(4) 0.111(8) 0.042(4) 0.011(5) 0.002(3) 0.005(5)
C10 0.028(4) 0.118(9) 0.041(4) 0.012(5) -0.006(3) 0.001(5)
O5 0.033(3) 0.094(4) 0.041(3) 0.007(3) 0.002(2) 0.002(3)
C11 0.049(5) 0.116(8) 0.027(4) 0.010(4) 0.007(3) 0.006(5)
C12 0.056(6) 0.118(9) 0.039(4) 0.023(5) 0.012(4) 0.023(5)
O6 0.049(3) 0.100(5) 0.036(3) 0.006(3) 0.012(2) 0.014(4)
N11 0.022(3) 0.088(5) 0.033(3) -0.005(3) 0.004(3) -0.002(3)
N12 0.043(5) 0.104(6) 0.041(4) 0.012(4) 0.011(4) 0.000(4)
N13 0.027(4) 0.180(10) 0.061(5) 0.029(5) -0.001(4) -0.009(5)
N21 0.044(4) 0.100(6) 0.040(4) -0.007(4) 0.000(3) -0.009(4)
N22 0.058(5) 0.097(6) 0.052(4) -0.006(4) 0.004(4) -0.015(4)
N23 0.083(7) 0.139(9) 0.068(5) -0.008(5) -0.021(5) -0.043(6)
O7 0.063(4) 0.085(5) 0.044(3) -0.001(3) 0.017(3) 0.001(3)
O8 0.061(4) 0.082(5) 0.043(3) 0.002(3) 0.017(3) 0.003(3)
C13 0.060(6) 0.086(8) 0.056(5) -0.012(5) 0.014(5) 0.008(5)
N41 0.075(6) 0.109(8) 0.037(4) -0.003(5) 0.006(4) 0.007(5)
N42 0.037(4) 0.134(9) 0.043(4) -0.018(5) 0.007(3) -0.010(5)
N43 0.054(5) 0.152(10) 0.086(7) -0.059(7) -0.001(4) 0.000(6)

loop_
_atom_type_symbol
_atom_type_description
_atom_type_scat_dispersion_real
_atom_type_scat_dispersion_imag
_atom_type_scat_source
C C 0.0033 0.0016 'International Tables Vol C Tables 4.2.6.8 and 6.1.1.4'
H H 0.0000 0.0000 'International Tables Vol C Tables 4.2.6.8 and 6.1.1.4'
N N 0.0061 0.0033 'International Tables Vol C Tables 4.2.6.8 and 6.1.1.4'
O O 0.0106 0.0060 'International Tables Vol C Tables 4.2.6.8 and 6.1.1.4'
Fe Fe 0.3463 0.8444 'International Tables Vol C Tables 4.2.6.8 and 6.1.1.4'
Y Y -2.7962 3.5667 'International Tables Vol C Tables 4.2.6.8 and 6.1.1.4'

loop_
_geom_angle_atom_site_label_1
_geom_angle_atom_site_label_2
_geom_angle_atom_site_label_3
_geom_angle
_geom_angle_site_symmetry_1
_geom_angle_site_symmetry_3
O5 Y1 O2 67.3(2) . .
O5 Y1 O4 94.4(2) . .
O2 Y1 O4 148.4(2) . .
O5 Y1 O1 108.41(19) . .
O2 Y1 O1 94.0(2) . .
O4 Y1 O1 66.55(18) . .
O5 Y1 O3 154.21(18) . .
O2 Y1 O3 128.0(2) . .
O4 Y1 O3 79.4(2) . .
O1 Y1 O3 92.2(2) . .
O5 Y1 O6 93.0(2) . .
O2 Y1 O6 80.6(2) . .
O4 Y1 O6 127.68(19) . .
O1 Y1 O6 154.1(2) . .
O3 Y1 O6 72.3(2) . .
O5 Y1 N2 68.2(2) . .
O2 Y1 N2 123.2(2) . .
O4 Y1 N2 66.9(2) . .
O1 Y1 N2 132.8(2) . .
O3 Y1 N2 86.5(2) . .
O6 Y1 N2 68.4(2) . .
O5 Y1 N1 133.4(2) . .
O2 Y1 N1 66.6(2) . .
O4 Y1 N1 122.4(2) . .
O1 Y1 N1 68.6(2) . .
O3 Y1 N1 68.1(2) . .
O6 Y1 N1 86.1(2) . .
N2 Y1 N1 148.7(2) . .
O5 Y1 Fe2 34.17(14) . 3_666
O2 Y1 Fe2 33.97(13) . 3_666
O4 Y1 Fe2 120.87(15) . 3_666
O1 Y1 Fe2 97.96(16) . 3_666
O3 Y1 Fe2 159.65(15) . 3_666
O6 Y1 Fe2 91.57(17) . 3_666
N2 Y1 Fe2 99.18(18) . 3_666
N1 Y1 Fe2 99.28(19) . 3_666
O5 Y1 Fe1 99.55(14) . .
O2 Y1 Fe1 121.35(13) . .
O4 Y1 Fe1 33.37(12) . .
O1 Y1 Fe1 33.62(14) . .
O3 Y1 Fe1 88.96(15) . .
O6 Y1 Fe1 157.64(16) . .
N2 Y1 Fe1 99.18(16) . .
N1 Y1 Fe1 98.29(16) . .
Fe2 Y1 Fe1 109.16(4) 3_666 .
O5 Y1 H3 153(2) . .
O2 Y1 H3 139(2) . .
O4 Y1 H3 62.0(16) . .
O1 Y1 H3 75.2(15) . .
O3 Y1 H3 20.7(12) . .
O6 Y1 H3 92.4(12) . .
N2 Y1 H3 90(2) . .
N1 Y1 H3 73(2) . .
Fe2 Y1 H3 171(2) 3_666 .
Fe1 Y1 H3 68.3(12) . .
O9A Fe1 O4 99.3(5) . .
O9A Fe1 O1 89.1(6) . .
O4 Fe1 O1 80.6(2) . .
O9A Fe1 O7 94.8(6) . .
O4 Fe1 O7 90.6(2) . .
O1 Fe1 O7 170.8(2) . .
O4 Fe1 N31B 98.4(5) . .
O1 Fe1 N31B 99.6(6) . .
O7 Fe1 N31B 84.0(6) . .
O9A Fe1 N21 90.5(5) . .
O4 Fe1 N21 169.8(3) . .
O1 Fe1 N21 96.9(3) . .
O7 Fe1 N21 91.4(3) . .
N31B Fe1 N21 91.8(5) . .
O9A Fe1 N11 165.3(5) . .
O4 Fe1 N11 95.3(2) . .
O1 Fe1 N11 92.9(3) . .
O7 Fe1 N11 85.4(3) . .
N31B Fe1 N11 162.7(5) . .
N21 Fe1 N11 74.9(3) . .
O9A Fe1 Y1 100.8(5) . .
O4 Fe1 Y1 40.30(16) . .
O1 Fe1 Y1 40.84(13) . .
O7 Fe1 Y1 130.04(15) . .
N31B Fe1 Y1 107.1(5) . .
N21 Fe1 Y1 135.1(2) . .
N11 Fe1 Y1 90.12(17) . .
O2 Fe2 O5 81.0(2) 3_666 3_666
O2 Fe2 O8 89.6(3) 3_666 .
O5 Fe2 O8 170.1(2) 3_666 .
O2 Fe2 N41 98.5(3) 3_666 .
O5 Fe2 N41 96.7(3) 3_666 .
O8 Fe2 N41 88.0(3) . .
O2 Fe2 N21 170.0(3) 3_666 .
O5 Fe2 N21 95.0(3) 3_666 .
O8 Fe2 N21 93.7(3) . .
N41 Fe2 N21 91.0(3) . .
O2 Fe2 N11 96.3(2) 3_666 .
O5 Fe2 N11 92.8(2) 3_666 .
O8 Fe2 N11 84.8(2) . .
N41 Fe2 N11 163.5(3) . .
N21 Fe2 N11 74.7(2) . .
O2 Fe2 Y1 41.27(17) 3_666 3_666
O5 Fe2 Y1 40.78(16) 3_666 3_666
O8 Fe2 Y1 129.37(18) . 3_666
N41 Fe2 Y1 107.2(3) . 3_666
N21 Fe2 Y1 132.6(2) . 3_666
N11 Fe2 Y1 88.81(19) . 3_666
C5 N1 C1 112.2(7) . .
C5 N1 C3 111.8(7) . .
C1 N1 C3 110.7(7) . .
C5 N1 Y1 111.6(5) . .
C1 N1 Y1 106.0(5) . .
C3 N1 Y1 104.1(5) . .
N1 C1 C2 112.4(8) . .
N1 C1 H1A 109.1 . .
C2 C1 H1A 109.1 . .
N1 C1 H1B 109.1 . .
C2 C1 H1B 109.1 . .
H1A C1 H1B 107.9 . .
O1 C2 C1 109.2(7) . .
O1 C2 H2A 109.8 . .
C1 C2 H2A 109.8 . .
O1 C2 H2B 109.8 . .
C1 C2 H2B 109.8 . .
H2A C2 H2B 108.3 . .
C2 O1 Fe1 121.8(5) . .
C2 O1 Y1 123.9(5) . .
Fe1 O1 Y1 105.5(2) . .
N1 C3 C4 111.0(7) . .
N1 C3 H3A 109.4 . .
C4 C3 H3A 109.4 . .
N1 C3 H3B 109.4 . .
C4 C3 H3B 109.4 . .
H3A C3 H3B 108.0 . .
O2 C4 C3 110.3(8) . .
O2 C4 H4A 109.6 . .
C3 C4 H4A 109.6 . .
O2 C4 H4B 109.6 . .
C3 C4 H4B 109.6 . .
H4A C4 H4B 108.1 . .
C4 O2 Fe2 129.8(6) . 3_666
C4 O2 Y1 125.5(6) . .
Fe2 O2 Y1 104.8(2) 3_666 .
N1 C5 C6 111.7(7) . .
N1 C5 H5A 109.3 . .
C6 C5 H5A 109.3 . .
N1 C5 H5B 109.3 . .
C6 C5 H5B 109.3 . .
H5A C5 H5B 107.9 . .
O3 C6 C5 108.4(7) . .
O3 C6 H6A 110.0 . .
C5 C6 H6A 110.0 . .
O3 C6 H6B 110.0 . .
C5 C6 H6B 110.0 . .
H6A C6 H6B 108.4 . .
C6 O3 Y1 115.7(6) . .
C6 O3 H3 121(6) . .
Y1 O3 H3 94(6) . .
C7 N2 C9 111.3(7) . .
C7 N2 C11 112.4(7) . .
C9 N2 C11 110.4(7) . .
C7 N2 Y1 104.5(4) . .
C9 N2 Y1 106.5(5) . .
C11 N2 Y1 111.5(5) . .
N2 C7 C8 111.3(7) . .
N2 C7 H7A 109.4 . .
C8 C7 H7A 109.4 . .
N2 C7 H7B 109.4 . .
C8 C7 H7B 109.4 . .
H7A C7 H7B 108.0 . .
O4 C8 C7 109.6(7) . .
O4 C8 H8A 109.7 . .
C7 C8 H8A 109.7 . .
O4 C8 H8B 109.7 . .
C7 C8 H8B 109.7 . .
H8A C8 H8B 108.2 . .
C8 O4 Fe1 128.5(5) . .
C8 O4 Y1 125.2(4) . .
Fe1 O4 Y1 106.3(2) . .
C10 C9 N2 112.3(7) . .
C10 C9 H9A 109.1 . .
N2 C9 H9A 109.1 . .
C10 C9 H9B 109.1 . .
N2 C9 H9B 109.1 . .
H9A C9 H9B 107.9 . .
O5 C10 C9 109.3(7) . .
O5 C10 H10A 109.8 . .
C9 C10 H10A 109.8 . .
O5 C10 H10B 109.8 . .
C9 C10 H10B 109.8 . .
H10A C10 H10B 108.3 . .
C10 O5 Fe2 122.8(6) . 3_666
C10 O5 Y1 125.1(5) . .
Fe2 O5 Y1 105.0(2) 3_666 .
N2 C11 C12 110.2(6) . .
N2 C11 H11A 109.6 . .
C12 C11 H11A 109.6 . .
N2 C11 H11B 109.6 . .
C12 C11 H11B 109.6 . .
H11A C11 H11B 108.1 . .
O6 C12 C11 109.0(7) . .
O6 C12 H12A 109.9 . .
C11 C12 H12A 109.9 . .
O6 C12 H12B 109.9 . .
C11 C12 H12B 109.9 . .
H12A C12 H12B 108.3 . .
C12 O6 Y1 114.9(5) . .
C12 O6 H6 113(6) . .
Y1 O6 H6 114(6) . .
N12 N11 Fe1 118.4(6) . .
N12 N11 Fe2 119.8(5) . .
Fe1 N11 Fe2 100.5(3) . .
N13 N12 N11 178.5(11) . .
N22 N21 Fe2 127.6(6) . .
N22 N21 Fe1 129.5(6) . .
Fe2 N21 Fe1 102.5(3) . .
N23 N22 N21 174.3(11) . .
C13 O7 Fe1 131.3(6) . .
C13 O8 Fe2 130.8(6) . .
O7 C13 O8 126.2(8) . .
O7 C13 C14 118.3(8) . .
O8 C13 C14 115.4(8) . .
C17A C14 C15A 116.2(12) . .
C15B C14 C16B 116(2) . .
C17A C14 C13 106.8(10) . .
C15A C14 C13 109.7(10) . .
C15B C14 C13 109.1(19) . .
C16B C14 C13 105.5(15) . .
C17A C14 C16A 107.7(11) . .
C15A C14 C16A 105.9(11) . .
C13 C14 C16A 110.6(10) . .
C15B C14 C17B 104(2) . .
C16B C14 C17B 115.0(19) . .
C13 C14 C17B 107.3(14) . .
C14 C15A H15A 109.5 . .
C14 C15A H15B 109.5 . .
H15A C15A H15B 109.5 . .
C14 C15A H15C 109.5 . .
H15A C15A H15C 109.5 . .
H15B C15A H15C 109.5 . .
C14 C16A H16A 109.5 . .
C14 C16A H16B 109.5 . .
H16A C16A H16B 109.5 . .
C14 C16A H16C 109.5 . .
H16A C16A H16C 109.5 . .
H16B C16A H16C 109.5 . .
C14 C17A H17A 109.5 . .
C14 C17A H17B 109.5 . .
H17A C17A H17B 109.5 . .
C14 C17A H17C 109.5 . .
H17A C17A H17C 109.5 . .
H17B C17A H17C 109.5 . .
C14 C15B H15D 109.5 . .
C14 C15B H15E 109.5 . .
H15D C15B H15E 109.5 . .
C14 C15B H15F 109.5 . .
H15D C15B H15F 109.5 . .
H15E C15B H15F 109.5 . .
C14 C16B H16D 109.5 . .
C14 C16B H16E 109.5 . .
H16D C16B H16E 109.5 . .
C14 C16B H16F 109.5 . .
H16D C16B H16F 109.5 . .
H16E C16B H16F 109.5 . .
C14 C17B H17D 109.5 . .
C14 C17B H17E 109.5 . .
H17D C17B H17E 109.5 . .
C14 C17B H17F 109.5 . .
H17D C17B H17F 109.5 . .
H17E C17B H17F 109.5 . .
C18A O9A Fe1 133.4(14) . .
O9A C18A O10A 130.9(15) . .
O9A C18A C19A 116.7(15) . .
O10A C18A C19A 112.0(13) . .
C20A C19A C22A 119.3(19) . .
C20A C19A C18A 104.8(15) . .
C22A C19A C18A 111.9(17) . .
C20A C19A C21A 103.7(18) . .
C22A C19A C21A 106.4(19) . .
C18A C19A C21A 110.4(18) . .
C19A C20A H20A 109.5 . .
C19A C20A H20B 109.5 . .
H20A C20A H20B 109.5 . .
C19A C20A H20C 109.5 . .
H20A C20A H20C 109.5 . .
H20B C20A H20C 109.5 . .
C19A C21A C21A 153(3) . 3_656
C19A C21A H21A 109.5 . .
C21A C21A H21A 59.1 3_656 .
C19A C21A H21B 109.5 . .
C21A C21A H21B 97.7 3_656 .
H21A C21A H21B 109.5 . .
C19A C21A H21C 109.5 . .
C21A C21A H21C 59.3 3_656 .
H21A C21A H21C 109.5 . .
H21B C21A H21C 109.5 . .
C19A C22A H22A 109.5 . .
C19A C22A H22B 109.5 . .
H22A C22A H22B 109.5 . .
C19A C22A H22C 109.5 . .
H22A C22A H22C 109.5 . .
H22B C22A H22C 109.5 . .
N32B N31B Fe1 123.2(17) . .
N33B N32B N31B 172(3) . .
N42 N41 Fe2 121.2(6) . .
N43 N42 N41 178.3(10) . .
C31 O31 H31 109.5 . .
O31 C31 C32 101.4(18) . .
O31 C31 H31A 111.5 . .
C32 C31 H31A 111.5 . .
O31 C31 H31B 111.5 . .
C32 C31 H31B 111.5 . .
H31A C31 H31B 109.3 . .
C31 C32 H32A 109.5 . .
C31 C32 H32B 109.5 . .
H32A C32 H32B 109.5 . .
C31 C32 H32C 109.5 . .
H32A C32 H32C 109.5 . .
H32B C32 H32C 109.5 . .
C33A O32 H32 109.5 . .
O32 C33A C34 107(2) . .
O32 C33A H33A 110.3 . .
C34 C33A H33A 110.3 . .
O32 C33A H33B 110.3 . .
C34 C33A H33B 110.3 . .
H33A C33A H33B 108.5 . .
C34 C33B O32 106.6(18) . .
C34 C33B H33C 110.4 . .
O32 C33B H33C 110.4 . .
C34 C33B H33D 110.4 . .
O32 C33B H33D 110.4 . .
H33C C33B H33D 108.6 . .
C33A C34 H34A 109.5 . .
C33A C34 H34B 109.5 . .
H34A C34 H34B 109.5 . .
C33A C34 H34C 109.5 . .
H34A C34 H34C 109.5 . .
H34B C34 H34C 109.5 . .
C33B C34 H34D 109.5 . .
C33B C34 H34E 109.5 . .
H34D C34 H34E 109.5 . .
C33B C34 H34F 109.5 . .
H34D C34 H34F 109.5 . .
H34E C34 H34F 109.5 . .

loop_
_geom_bond_atom_site_label_1
_geom_bond_atom_site_label_2
_geom_bond_distance
_geom_bond_site_symmetry_2
Y1 O5 2.267(6) .
Y1 O2 2.286(6) .
Y1 O4 2.290(6) .
Y1 O1 2.307(5) .
Y1 O3 2.362(7) .
Y1 O6 2.398(5) .
Y1 N2 2.601(6) .
Y1 N1 2.607(6) .
Y1 Fe2 3.3509(18) 3_666
Y1 Fe1 3.3984(14) .
Y1 H3 2.59(9) .
Fe1 O9A 1.905(17) .
Fe1 O4 1.948(5) .
Fe1 O1 1.953(6) .
Fe1 O7 2.049(6) .
Fe1 N31B 2.06(2) .
Fe1 N21 2.101(6) .
Fe1 N11 2.117(7) .
Fe2 O2 1.936(6) 3_666
Fe2 O5 1.949(6) 3_666
Fe2 O8 2.023(6) .
Fe2 N41 2.030(8) .
Fe2 N21 2.091(8) .
Fe2 N11 2.134(6) .
Fe2 Y1 3.3509(18) 3_666
N1 C5 1.465(12) .
N1 C1 1.492(10) .
N1 C3 1.494(12) .
C1 C2 1.501(13) .
C1 H1A 0.9900 .
C1 H1B 0.9900 .
C2 O1 1.431(9) .
C2 H2A 0.9900 .
C2 H2B 0.9900 .
C3 C4 1.501(14) .
C3 H3A 0.9900 .
C3 H3B 0.9900 .
C4 O2 1.422(11) .
C4 H4A 0.9900 .
C4 H4B 0.9900 .
O2 Fe2 1.936(6) 3_666
C5 C6 1.499(12) .
C5 H5A 0.9900 .
C5 H5B 0.9900 .
C6 O3 1.475(10) .
C6 H6A 0.9900 .
C6 H6B 0.9900 .
O3 H3 0.92(4) .
N2 C7 1.473(12) .
N2 C9 1.484(11) .
N2 C11 1.487(10) .
C7 C8 1.514(11) .
C7 H7A 0.9900 .
C7 H7B 0.9900 .
C8 O4 1.431(10) .
C8 H8A 0.9900 .
C8 H8B 0.9900 .
C9 C10 1.479(13) .
C9 H9A 0.9900 .
C9 H9B 0.9900 .
C10 O5 1.430(9) .
C10 H10A 0.9900 .
C10 H10B 0.9900 .
O5 Fe2 1.949(6) 3_666
C11 C12 1.518(12) .
C11 H11A 0.9900 .
C11 H11B 0.9900 .
C12 O6 1.450(10) .
C12 H12A 0.9900 .
C12 H12B 0.9900 .
O6 H6 0.92(4) .
N11 N12 1.211(9) .
N12 N13 1.171(10) .
N21 N22 1.235(10) .
N22 N23 1.151(10) .
O7 C13 1.269(11) .
O8 C13 1.272(10) .
C13 C14 1.550(13) .
C14 C17A 1.536(13) .
C14 C15A 1.537(13) .
C14 C15B 1.542(17) .
C14 C16B 1.546(16) .
C14 C16A 1.558(13) .
C14 C17B 1.564(15) .
C15A H15A 0.9800 .
C15A H15B 0.9800 .
C15A H15C 0.9800 .
C16A H16A 0.9800 .
C16A H16B 0.9800 .
C16A H16C 0.9800 .
C17A H17A 0.9800 .
C17A H17B 0.9800 .
C17A H17C 0.9800 .
C15B H15D 0.9800 .
C15B H15E 0.9800 .
C15B H15F 0.9800 .
C16B H16D 0.9800 .
C16B H16E 0.9800 .
C16B H16F 0.9800 .
C17B H17D 0.9800 .
C17B H17E 0.9800 .
C17B H17F 0.9800 .
O9A C18A 1.297(17) .
O10A C18A 1.343(15) .
C18A C19A 1.558(19) .
C19A C20A 1.549(15) .
C19A C22A 1.552(15) .
C19A C21A 1.560(16) .
C20A H20A 0.9800 .
C20A H20B 0.9800 .
C20A H20C 0.9800 .
C21A C21A 2.00(5) 3_656
C21A H21A 0.9800 .
C21A H21B 0.9800 .
C21A H21C 0.9800 .
C22A H22A 0.9800 .
C22A H22B 0.9800 .
C22A H22C 0.9800 .
N31B N32B 1.205(17) .
N32B N33B 1.164(19) .
N41 N42 1.216(12) .
N42 N43 1.142(12) .
O31 C31 1.487(19) .
O31 H31 0.8400 .
C31 C32 1.49(2) .
C31 H31A 0.9900 .
C31 H31B 0.9900 .
C32 H32A 0.9800 .
C32 H32B 0.9800 .
C32 H32C 0.9800 .
O32 C33A 1.46(2) .
O32 C33B 1.48(2) .
O32 H32 0.8400 .
C33A C34 1.46(3) .
C33A H33A 0.9900 .
C33A H33B 0.9900 .
C33B C34 1.45(2) .
C33B H33C 0.9900 .
C33B H33D 0.9900 .
C34 H34A 0.9800 .
C34 H34B 0.9800 .
C34 H34C 0.9800 .
C34 H34D 0.9800 .
C34 H34E 0.9800 .
C34 H34F 0.9800 .

loop_
_geom_hbond_atom_site_label_D
_geom_hbond_atom_site_label_H
_geom_hbond_atom_site_label_A
_geom_hbond_distance_DH
_geom_hbond_distance_HA
_geom_hbond_distance_DA
_geom_hbond_angle_DHA
_geom_hbond_site_symmetry_A
O3 H3 O10A 0.92(4) 1.80(6) 2.594(12) 144(8) .
O6 H6 O32 0.92(4) 1.65(5) 2.541(13) 163(10) .
O31 H31 O10A 0.84 1.78 2.60(2) 165.6 .
O32 H32 N41 0.84 2.25 2.948(15) 140.8 3_666
